data_4030871
loop_
_publ_author_name
'Yao, H. H.'
'Huang, W. T.'
'Lo, J. M.'
'Liao, F. L.'
'Wang, S. L.'

_publ_section_title
;
 Molecular structures of two cu5II) complexes with tetradentate
 imine-phenols
;
_journal_name_full 'European Journal of Solid State and Inorganic Chemistry'
_journal_page_first 355
_journal_page_last 366
_journal_volume 34
_journal_year 1997
_chemical_formula_sum 'C20 H16 Cu N2 O3'
_chemical_formula_weight 395.9
_space_group_IT_number 148
_symmetry_cell_setting trigonal
_symmetry_Int_Tables_number 148
_symmetry_space_group_name_Hall '-R 3'
_symmetry_space_group_name_H-M 'R -3 :H'
_cell_angle_alpha 90
_cell_angle_beta 90
_cell_angle_gamma 120
_cell_formula_units_Z 18
_cell_length_a 31.6778(2)
_cell_length_b 31.6778(2)
_cell_length_c 9.0834(2)
_cell_volume 7893.85(19)
_diffrn_ambient_temperature 296
_diffrn_radiation_probe x-ray
_diffrn_radiation_type MoK\a
_diffrn_radiation_wavelength 0.71073
_exptl_absorpt_coefficient_mu 1.267
_exptl_crystal_density_diffrn 1.499
_exptl_crystal_F_000 3654
_refine_ls_goodness_of_fit_ref 1.47
_refine_ls_number_parameters 235
_refine_ls_number_reflns 1850
_refine_ls_R_factor_gt 0.0537
_refine_ls_wR_factor_gt 0.0543
_cod_data_source_file EJSSIC-1997-34-355-366-2.cif
_cod_data_source_block complex-2
_cod_original_cell_volume 7893.9(2)
_cod_original_sg_symbol_H-M 'R -3'
_cod_database_code 4030871

loop_
_symmetry_equiv_pos_site_id
_symmetry_equiv_pos_as_xyz
1 x,y,z
2 -y,x-y,z
3 -x+y,-x,z
4 -x,-y,-z
5 y,-x+y,-z
6 x-y,x,-z
7 1/3+x,2/3+y,2/3+z
8 1/3-y,2/3+x-y,2/3+z
9 1/3-x+y,2/3-x,2/3+z
10 1/3-x,2/3-y,2/3-z
11 1/3+y,2/3-x+y,2/3-z
12 1/3+x-y,2/3+x,2/3-z
13 2/3+x,1/3+y,1/3+z
14 2/3-y,1/3+x-y,1/3+z
15 2/3-x+y,1/3-x,1/3+z
16 2/3-x,1/3-y,1/3-z
17 2/3+y,1/3-x+y,1/3-z
18 2/3+x-y,1/3+x,1/3-z

loop_
_atom_site_label
_atom_site_type_symbol
_atom_site_thermal_displace_type
_atom_site_fract_x
_atom_site_fract_y
_atom_site_fract_z
_atom_site_occupancy
_atom_site_U_iso_or_equiv
Cu Cu Uiso 0.51730(10) 0.06970(10) 0.75950(10) 1.000 0.0460(10)
O1 O Uiso 0.5325(2) 0.1352(2) 0.7881(5) 1.000 0.063(3)
O2 O Uiso 0.4676(2) 0.0511(2) 0.9027(5) 1.000 0.050(2)
N1 N Uiso 0.5647(2) 0.0862(2) 0.6036(5) 1.000 0.043(3)
N2 N Uiso 0.5063(2) 0.0040(2) 0.7328(5) 1.000 0.039(2)
C1 C Uiso 0.5866(2) 0.1280(3) 0.5355(7) 1.000 0.054(4)
C2 C Uiso 0.5834(2) 0.1704(2) 0.5753(8) 1.000 0.052(3)
C3 C Uiso 0.6083(3) 0.2124(3) 0.4844(9) 1.000 0.074(4)
C4 C Uiso 0.6089(3) 0.2547(3) 0.5150(10) 1.000 0.082(5)
C5 C Uiso 0.5843(3) 0.2566(3) 0.6360(10) 1.000 0.077(4)
C6 C Uiso 0.5590(3) 0.2168(3) 0.7310(9) 1.000 0.070(4)
C7 C Uiso 0.5572(2) 0.1719(2) 0.6992(9) 1.000 0.055(3)
C8 C Uiso 0.4384(2) 0.0067(2) 0.9524(7) 1.000 0.044(3)
C9 C Uiso 0.4027(2) 0.0006(2) 1.0579(7) 1.000 0.048(3)
C10 C Uiso 0.3721(2) -0.0447(3) 1.1172(7) 1.000 0.053(4)
C11 C Uiso 0.3746(2) -0.0859(2) 1.0785(8) 1.000 0.053(3)
C12 C Uiso 0.4082(2) -0.0808(2) 0.9752(7) 1.000 0.054(3)
C13 C Uiso 0.4409(2) -0.0351(2) 0.9091(6) 1.000 0.041(3)
C14 C Uiso 0.4747(2) -0.0343(2) 0.8029(7) 1.000 0.043(3)
C15 C Uiso 0.5393(2) 0.0020(2) 0.6286(7) 1.000 0.042(3)
C16 C Uiso 0.5417(2) -0.0399(2) 0.5949(7) 1.000 0.051(3)
C17 C Uiso 0.5767(3) -0.0358(3) 0.4957(8) 1.000 0.058(4)
C18 C Uiso 0.6085(2) 0.0079(3) 0.4293(8) 1.000 0.059(4)
C19 C Uiso 0.6065(2) 0.0497(3) 0.4622(7) 1.000 0.052(4)
C20 C Uiso 0.5714(2) 0.0467(2) 0.5606(7) 1.000 0.044(3)
O3 O Uiso 0.5027(3) 0.1302(2) 1.1131(7) 1.000 0.109(4)

loop_
_atom_type_symbol
_atom_type_description
_atom_type_scat_dispersion_real
_atom_type_scat_dispersion_imag
_atom_type_scat_source
C C 0.0033 0.0016 ' International Tables Vol C Tables 4.2.6.8 and 6.1.1.4'
Cu Cu 0.3201 1.2651 ' International Tables Vol C Tables 4.2.6.8 and 6.1.1.4'
N N 0.0061 0.0033 ' International Tables Vol C Tables 4.2.6.8 and 6.1.1.4'
O O 0.0106 0.0060 ' International Tables Vol C Tables 4.2.6.8 and 6.1.1.4'

loop_
_geom_angle_atom_site_label_1
_geom_angle_atom_site_label_2
_geom_angle_atom_site_label_3
_geom_angle
_geom_angle_publ_flag
O1 Cu O2 87.9(3) yes
O1 Cu N1 93.8(3) yes
O1 Cu N2 176.2(4) yes
O2 Cu N1 176.2(3) yes
O2 Cu N2 94.4(3) yes
N1 Cu N2 84.1(3) yes
Cu O1 C7 126.9(5) yes
Cu O2 C8 126.7(5) yes
Cu N1 C1 124.6(5) yes
Cu N1 C20 113.6(4) yes
C1 N1 C20 121.7(6) yes
Cu N2 C14 125.7(5) yes
Cu N2 C15 112.6(4) yes
C14 N2 C15 121.6(6) yes
N1 C1 C2 125.3(6) yes
C1 C2 C3 117.5(7) no
C1 C2 C7 123.1(6) no
C3 C2 C7 119.4(6) no
C2 C3 C4 122.1(8) no
C3 C4 C5 118.7(8) no
C4 C5 C6 122.5(8) no
C5 C6 C7 119.5(8) no
O1 C7 C2 124.3(6) yes
O1 C7 C6 118.1(7) yes
C2 C7 C6 117.7(6) no
O2 C8 C9 117.6(6) yes
O2 C8 C13 124.3(6) yes
C9 C8 C13 118.1(5) no
C8 C9 C10 120.2(6) no
C9 C10 C11 122.5(7) no
C10 C11 C12 118.0(6) no
C11 C12 C13 122.5(6) no
C8 C13 C12 118.6(6) no
C8 C13 C14 124.0(5) no
C12 C13 C14 117.3(5) no
N2 C14 C13 124.8(6) yes
N2 C15 C16 124.9(5) yes
N2 C15 C20 114.9(5) yes
C16 C15 C20 120.2(6) no
C15 C16 C17 118.3(6) no
C16 C17 C18 121.9(8) no
C17 C18 C19 120.3(7) no
C18 C19 C20 119.2(7) no
N1 C20 C15 114.4(6) yes
N1 C20 C19 125.5(6) yes
C15 C20 C19 120.1(6) no

loop_
_geom_bond_atom_site_label_1
_geom_bond_atom_site_label_2
_geom_bond_distance
_geom_bond_publ_flag
Cu O1 1.899(6) yes
Cu O2 1.895(6) yes
Cu N1 1.936(6) yes
Cu N2 1.946(6) yes
O1 C7 1.306(8) yes
O2 C8 1.318(8) yes
N1 C1 1.303(9) yes
N1 C20 1.424(9) yes
N2 C14 1.290(8) yes
N2 C15 1.435(9) yes
C1 C2 1.443(10) no
C2 C3 1.423(10) no
C2 C7 1.413(11) no
C3 C4 1.359(13) no
C4 C5 1.366(14) no
C5 C6 1.402(12) no
C6 C7 1.424(11) no
C8 C9 1.420(10) no
C8 C13 1.421(8) no
C9 C10 1.378(10) no
C10 C11 1.392(10) no
C11 C12 1.367(10) no
C12 C13 1.425(8) no
C13 C14 1.432(9) no
C15 C16 1.401(9) no
C15 C20 1.407(8) no
C16 C17 1.384(12) no
C17 C18 1.379(11) no
C18 C19 1.389(11) no
C19 C20 1.392(10) no

loop_
_geom_torsion_atom_site_label_1
_geom_torsion_atom_site_label_2
_geom_torsion_atom_site_label_3
_geom_torsion_atom_site_label_4
_geom_torsion
_geom_torsion_publ_flag
O2 Cu O1 C7 -161.4(7) no
N1 Cu O1 C7 15.1(7) no
O1 Cu O2 C8 -177.9(6) no
N2 Cu O2 C8 -1.0(6) no
O1 Cu N1 C1 -13.5(6) no
O1 Cu N1 C20 170.9(5) no
N2 Cu N1 C1 169.8(6) no
N2 Cu N1 C20 -5.9(5) no
O2 Cu N2 C14 -1.5(6) no
O2 Cu N2 C15 -178.7(5) no
N1 Cu N2 C14 -177.9(6) no
N1 Cu N2 C15 4.8(5) no
Cu O1 C7 C2 -10.2(11) no
Cu O1 C7 C6 171.6(6) no
Cu O2 C8 C9 -178.6(5) no
Cu O2 C8 C13 2.5(10) no
Cu N1 C1 C2 7.3(11) no
C20 N1 C1 C2 -177.4(7) no
Cu N1 C20 C15 5.8(7) no
Cu N1 C20 C19 -173.2(6) no
C1 N1 C20 C15 -170.0(7) no
C1 N1 C20 C19 11.0(11) no
Cu N2 C14 C13 2.5(10) no
C15 N2 C14 C13 179.5(6) no
Cu N2 C15 C16 175.8(5) no
Cu N2 C15 C20 -3.0(7) no
C14 N2 C15 C16 -1.6(10) no
C14 N2 C15 C20 179.7(6) no
N1 C1 C2 C3 -177.5(8) no
N1 C1 C2 C7 2.8(12) no
C1 C2 C3 C4 -177.8(8) no
C7 C2 C3 C4 1.9(13) no
C1 C2 C7 O1 -1.5(12) no
C1 C2 C7 C6 176.7(7) no
C3 C2 C7 O1 178.8(8) no
C3 C2 C7 C6 -2.9(11) no
C2 C3 C4 C5 -0.8(15) no
C3 C4 C5 C6 0.9(15) no
C4 C5 C6 C7 -2.1(15) no
C5 C6 C7 O1 -178.6(8) no
C5 C6 C7 C2 3.0(12) no
O2 C8 C9 C10 -178.0(6) no
C13 C8 C9 C10 1.0(10) no
O2 C8 C13 C12 177.8(6) no
O2 C8 C13 C14 -1.8(11) no
C9 C8 C13 C12 -1.1(9) no
C9 C8 C13 C14 179.3(6) no
C8 C9 C10 C11 0.3(11) no
C9 C10 C11 C12 -1.4(11) no
C10 C11 C12 C13 1.3(10) no
C11 C12 C13 C8 0.0(10) no
C11 C12 C13 C14 179.6(6) no
C8 C13 C14 N2 -0.9(11) no
C12 C13 C14 N2 179.5(6) no
N2 C15 C16 C17 -177.7(7) no
C20 C15 C16 C17 1.0(10) no
N2 C15 C20 N1 -1.8(8) no
N2 C15 C20 C19 177.2(6) no
C16 C15 C20 N1 179.4(6) no
C16 C15 C20 C19 -1.6(10) no
C15 C16 C17 C18 -0.6(12) no
C16 C17 C18 C19 0.7(12) no
C17 C18 C19 C20 -1.3(11) no
C18 C19 C20 N1 -179.4(7) no
C18 C19 C20 C15 1.7(10) no
